data_4344495
loop_
_publ_author_name
'Nandana, W.A.S.'
'Passmore, J.'
'White, P.S.'
'Wong, C.-M.'

_publ_section_title
;
 Preparation and x-ray crystal structure of 1,4-diiodocyclo-hexaselenium
 bis(hexafluoroarsenate)-bis(sulfur dioxide), Se6 I2 (AS F6)2 (S O2)2, and
 (Se6 I)n (M F6)n (M= As, Sb)
;
_journal_name_full 'Inorganic Chemistry'
_journal_page_first 3320
_journal_page_last 3328
_journal_volume 28
_journal_year 1989
_chemical_formula_sum 'As F6 I Se6'
_chemical_name_systematic '(Se6 I) (As F6)'
_space_group_IT_number 13
_symmetry_space_group_name_Hall '-P 2yac'
_symmetry_space_group_name_H-M 'P 1 2/n 1'
_cell_angle_alpha 90
_cell_angle_beta 107.27
_cell_angle_gamma 90
_cell_formula_units_Z 2
_cell_length_a 9.085
_cell_length_b 6.948
_cell_length_c 10.47
_cell_volume 631.098
_citation_journal_id_ASTM INOCAJ
_cod_data_source_file Nandana_INOCAJ_1989_1014.cif
_cod_data_source_block As1F6I1Se6
_cod_original_sg_symbol_Hall '-P 2yc (x-z,y,z)'
_cod_original_formula_sum 'As1 F6 I1 Se6'
_cod_database_code 4344495

loop_
_symmetry_equiv_pos_as_xyz
x,y,z
-x+1/2,y,-z+1/2
-x,-y,-z
x-1/2,-y,z-1/2

loop_
_atom_site_label
_atom_site_type_symbol
_atom_site_fract_x
_atom_site_fract_y
_atom_site_fract_z
_atom_site_occupancy
_atom_site_U_iso_or_equiv
F1 F-1 -0.0398 -0.2142 -0.085 1 0.0
Se3 Se 0.0573 0.2387 0.61255 1 0.0
F3 F-1 -0.167 0.09 -0.096 1 0.0
Se2 Se 0.0572 0.2558 0.38649 1 0.0
As1 As+5 0 0 0 1 0.0
Se1 Se 0.1479 0.5738 0.3808 1 0.0
I1 I-1 -0.25 0.2775 0.25 1 0.0
F2 F-1 -0.095 -0.081 0.103 1 0.0
